data_8100669
loop_
_publ_author_name
'Ernst, Richard D.'
'Trakarnpruk, Wimonrat'
'Arif, Atta M.'

_publ_section_title
;
Refinement of the crystal structure of (1-ethyl-2,3,4,5-
tetramethylcyclopentadienyl)[2,4-bis(trifluoromethyl)pentadienyl]
ruthenium(II), C~18~H~22~F~6~Ru, at 150 K
;
_journal_issue 3
_journal_name_full 'Zeitschrift f\"ur Kristallographie - New Crystal Structures'
_journal_page_first 327
_journal_page_last 328
_journal_volume 217
_journal_year 2002
_chemical_formula_structural 'C18 H22 F6 Ru1'
_chemical_formula_sum 'C18 H22 F6 Ru'
_chemical_formula_weight 453.43
_space_group_IT_number 36
_symmetry_cell_setting orthorhombic
_symmetry_space_group_name_Hall 'C 2c -2'
_symmetry_space_group_name_H-M 'C m c 21'
_cell_angle_alpha 90
_cell_angle_beta 90
_cell_angle_gamma 90
_cell_formula_units_Z 4
_cell_length_a 15.1084(6)
_cell_length_b 8.6434(4)
_cell_length_c 13.4790(4)
_cell_measurement_temperature 150.00(10)
_cell_volume 1760.19(12)
_diffrn_ambient_temperature 150.00(10)
_exptl_crystal_density_diffrn 1.711
_refine_diff_density_rms 0.073
_cod_depositor_comments
;
The following automatic conversions were performed:
'_symmetry_cell_setting' value 'Orthorhombic' changed to 'orthorhombic'
according to '/home/saulius/struct/CIF-dictionaries/cif_core.dic'
dictionary named 'cif_core.dic' version 2.4.1 from 2010-06-29.

Automatic conversion script
Id: cif_fix_enum 1527 2010-12-29 10:47:43Z saulius 

The following automatic conversions were performed:

'_cell_measurement_temperature' value '150(0.1)' was changed to
'150.00(10)' - precision was
estimated.

'_diffrn_ambient_temperature' value '150(0.1)' was
changed to '150.00(10)' - precision was estimated.

Automatic conversion script
Id: cif_fix_values 1646 2011-03-28 12:23:43Z adriana 
;
_cod_original_formula_sum 'C18 H22 F6 Ru1'
_cod_database_code 8100669

loop_
_symmetry_equiv_pos_as_xyz
'x, y, z'
'-x, -y, z+1/2'
'-x, y, z'
'x, -y, z+1/2'
'x+1/2, y+1/2, z'
'-x+1/2, -y+1/2, z+1/2'
'-x+1/2, y+1/2, z'
'x+1/2, -y+1/2, z+1/2'

loop_
_atom_site_label
_atom_site_type_symbol
_atom_site_fract_x
_atom_site_fract_y
_atom_site_fract_z
_atom_site_U_iso_or_equiv
_atom_site_adp_type
_atom_site_occupancy
_atom_site_symmetry_multiplicity
_atom_site_calc_flag
_atom_site_refinement_flags
_atom_site_disorder_assembly
_atom_site_disorder_group
Ru Ru 0 0.119675(18) -0.00458(2) 0.01324(6) Uani 1 4 d S . .
F1 F 0.14815(11) 0.4430(2) -0.06807(15) 0.0442(4) Uani 1 8 d . . .
F2 F 0.22768(9) 0.2392(2) -0.05754(14) 0.0431(4) Uani 1 8 d . . .
F3 F 0.19892(12) 0.3367(3) -0.20035(13) 0.0491(4) Uani 1 8 d . . .
C1 C 0.09064(17) 0.0415(4) -0.11743(19) 0.0209(5) Uani 1 8 d . . .
H1A H 0.1525(17) 0.003(4) -0.0928(18) 0.023(7) Uiso 1 8 d . . .
H1B H 0.0641(14) -0.021(3) -0.1725(16) 0.009(5) Uiso 1 8 d . . .
C2 C 0.08262(15) 0.2057(3) -0.12141(17) 0.0196(4) Uani 1 8 d . . .
C3 C 0 0.2836(4) -0.1296(2) 0.0198(5) Uani 1 4 d S . .
H3 H 0 0.399(5) -0.123(4) 0.041(13) Uiso 1 4 d S . .
C4 C 0.16392(15) 0.3059(3) -0.11029(19) 0.0278(5) Uani 1 8 d . . .
C5 C 0.04734(14) 0.2000(2) 0.14699(15) 0.0170(4) Uani 1 8 d . . .
C6 C 0.07667(16) 0.0447(4) 0.12560(17) 0.0178(5) Uani 1 8 d . . .
C7 C 0 -0.0518(3) 0.1130(2) 0.0187(5) Uani 1 4 d S . .
C8 C 0.10503(16) 0.3336(3) 0.17364(19) 0.0294(5) Uani 1 8 d . . .
H8A H 0.0761 0.4302 0.1537 0.044 Uiso 1 8 calc R . .
H8B H 0.1619 0.324 0.1393 0.044 Uiso 1 8 calc R . .
H8C H 0.1149 0.3345 0.2455 0.044 Uiso 1 8 calc R . .
C9 C 0.17074(13) -0.0100(3) 0.12618(19) 0.0297(5) Uani 1 8 d . . .
H9A H 0.1892 -0.0309 0.1946 0.045 Uiso 1 8 calc R . .
H9B H 0.2089 0.07 0.0975 0.045 Uiso 1 8 calc R . .
H9C H 0.1756 -0.105 0.0869 0.045 Uiso 1 8 calc R . .
C10 C 0 -0.2263(4) 0.1065(3) 0.0320(7) Uani 1 4 d S . .
H10A H 0.0528 -0.2654 0.1421 0.038 Uiso 1 1 calc PR . .
C11 C 0 -0.2942(4) 0.0043(5) 0.0497(11) Uani 1 4 d S . .
H11A H -0.0168 -0.4036 0.0078 0.075 Uiso 0.5 8 calc PR . .
H11B H 0.0593 -0.2851 -0.0245 0.075 Uiso 0.5 8 calc PR . .
H11C H -0.0425 -0.2384 -0.0373 0.075 Uiso 0.5 8 calc PR . .

loop_
_atom_site_aniso_label
_atom_site_aniso_U_11
_atom_site_aniso_U_22
_atom_site_aniso_U_33
_atom_site_aniso_U_23
_atom_site_aniso_U_13
_atom_site_aniso_U_12
Ru 0.01295(8) 0.01565(9) 0.01113(10) -0.00080(13) 0 0
F1 0.0384(9) 0.0342(9) 0.0601(11) -0.0128(8) 0.0041(8) -0.0138(7)
F2 0.0238(7) 0.0497(10) 0.0557(9) 0.0111(8) -0.0106(7) -0.0086(7)
F3 0.0461(9) 0.0684(12) 0.0329(9) 0.0074(8) 0.0156(8) -0.0246(9)
C1 0.0222(11) 0.0239(12) 0.0164(11) -0.0014(9) 0.0041(8) 0.0003(9)
C2 0.0201(9) 0.0256(10) 0.0132(10) 0.0016(8) 0.0023(8) -0.0003(8)
C3 0.0254(13) 0.0205(13) 0.0134(13) 0.0011(10) 0 0
C4 0.0242(10) 0.0333(12) 0.0258(11) 0.0047(9) 0.0053(9) -0.0058(9)
C5 0.0191(9) 0.0201(9) 0.0118(9) -0.0022(7) -0.0012(7) -0.0028(7)
C6 0.0177(9) 0.0241(12) 0.0116(11) 0.0010(8) -0.0032(8) 0.0055(9)
C7 0.0286(14) 0.0168(12) 0.0108(12) -0.0010(9) 0 0
C8 0.0305(12) 0.0331(12) 0.0247(12) -0.0042(10) -0.0032(9) -0.0117(9)
C9 0.0219(10) 0.0465(15) 0.0207(11) 0.0000(10) -0.0006(8) 0.0138(10)
C10 0.048(2) 0.0195(14) 0.0286(17) 0.0014(13) 0 0
C11 0.096(3) 0.0236(13) 0.030(2) 0.000(2) 0 0

loop_
_geom_bond_atom_site_label_1
_geom_bond_atom_site_label_2
_geom_bond_distance
_geom_bond_site_symmetry_2
_geom_bond_publ_flag
Ru C2 2.143(2) 3 ?
Ru C2 2.143(2) . ?
Ru C1 2.155(3) 3 ?
Ru C1 2.155(3) . ?
Ru C7 2.170(3) . ?
Ru C6 2.200(2) . ?
Ru C6 2.200(2) 3 ?
Ru C3 2.201(3) . ?
Ru C5 2.273(2) . ?
Ru C5 2.273(2) 3 ?
F1 C4 1.336(3) . ?
F2 C4 1.329(3) . ?
F3 C4 1.351(3) . ?
C1 C2 1.425(4) . ?
C2 C3 1.423(3) . ?
C2 C4 1.510(3) . ?
C3 C2 1.423(3) 3 ?
C5 C5 1.431(4) 3 ?
C5 C6 1.443(4) . ?
C5 C8 1.491(3) . ?
C6 C7 1.437(3) . ?
C6 C9 1.498(3) . ?
C7 C6 1.437(3) 3 ?
C7 C10 1.511(4) . ?
C10 C11 1.498(7) . ?
